data_1561791
loop_
_publ_author_name
'Tang, Chunying'
'Lu, Jialin'
'Han, Jingyu'
'Liu, Yun'
'Shen, Yali'
'Jia, Dingxian'

_publ_section_title
;
 Complexations of Ln(III) with SnS4H and Sn2S6: Solvothermal syntheses and
 characterizations of lanthanide coordination polymers with thiostannate
 and polyamine mixed ligands
;
_journal_name_full 'Journal of Solid State Chemistry'
_journal_page_first 118
_journal_page_last 125
_journal_paper_doi 10.1016/j.jssc.2015.06.008
_journal_volume 230
_journal_year 2015
_chemical_formula_moiety 'C16 H50 Dy2 N10 O3 S6 Sn2'
_chemical_formula_sum 'C16 H50 Dy2 N10 O3 S6 Sn2'
_chemical_formula_weight 1185.40
_space_group_IT_number 15
_space_group_name_Hall '-C 2yc'
_space_group_name_H-M_alt 'C 1 2/c 1'
_symmetry_cell_setting monoclinic
_symmetry_Int_Tables_number 15
_symmetry_space_group_name_Hall '-C 2yc'
_symmetry_space_group_name_H-M 'C 1 2/c 1'
_atom_sites_solution_hydrogens geom
_atom_sites_solution_primary direct
_atom_sites_solution_secondary difmap
_audit_creation_method SHELXL-97
_cell_angle_alpha 90.00
_cell_angle_beta 124.915(2)
_cell_angle_gamma 90.00
_cell_formula_units_Z 4
_cell_length_a 21.363(3)
_cell_length_b 12.7168(13)
_cell_length_c 17.654(2)
_cell_measurement_reflns_used 8089
_cell_measurement_temperature 223(2)
_cell_measurement_theta_max 25.35
_cell_measurement_theta_min 3.2
_cell_volume 3932.8(8)
_computing_cell_refinement CrystalClear
_computing_data_collection CrystalClear
_computing_data_reduction CrystalStructure
_computing_structure_refinement 'SHELXL-97 (Sheldrick, 1997)'
_computing_structure_solution 'SHELXS-97 (Sheldrick, 1990)'
_diffrn_ambient_temperature 223(2)
_diffrn_detector_area_resol_mean 14.63
_diffrn_measured_fraction_theta_full 0.996
_diffrn_measured_fraction_theta_max 0.996
_diffrn_measurement_device_type 'Rigaku Saturn'
_diffrn_measurement_method \w
_diffrn_radiation_monochromator graphite
_diffrn_radiation_source 'fine-focus sealed tube'
_diffrn_radiation_type MoK\a
_diffrn_radiation_wavelength 0.71073
_diffrn_reflns_av_R_equivalents 0.0458
_diffrn_reflns_av_sigmaI/netI 0.0555
_diffrn_reflns_limit_h_max 25
_diffrn_reflns_limit_h_min -23
_diffrn_reflns_limit_k_max 14
_diffrn_reflns_limit_k_min -15
_diffrn_reflns_limit_l_max 21
_diffrn_reflns_limit_l_min -19
_diffrn_reflns_number 9806
_diffrn_reflns_theta_full 25.35
_diffrn_reflns_theta_max 25.35
_diffrn_reflns_theta_min 3.20
_exptl_absorpt_coefficient_mu 5.362
_exptl_absorpt_correction_T_max 0.6736
_exptl_absorpt_correction_T_min 0.2961
_exptl_absorpt_correction_type multi-scan
_exptl_absorpt_process_details 'Jacobson, R. (1998) Private communication'
_exptl_crystal_colour colorless
_exptl_crystal_density_diffrn 2.002
_exptl_crystal_density_method 'not measured'
_exptl_crystal_description block
_exptl_crystal_F_000 2272
_exptl_crystal_size_max 0.30
_exptl_crystal_size_mid 0.10
_exptl_crystal_size_min 0.08
_refine_diff_density_max 0.940
_refine_diff_density_min -0.755
_refine_diff_density_rms 0.152
_refine_ls_extinction_method none
_refine_ls_goodness_of_fit_ref 1.120
_refine_ls_hydrogen_treatment constr
_refine_ls_matrix_type full
_refine_ls_number_parameters 175
_refine_ls_number_reflns 3582
_refine_ls_number_restraints 1
_refine_ls_restrained_S_all 1.120
_refine_ls_R_factor_all 0.0610
_refine_ls_R_factor_gt 0.0457
_refine_ls_shift/su_max 0.001
_refine_ls_shift/su_mean 0.000
_refine_ls_structure_factor_coef Fsqd
_refine_ls_weighting_details 'calc w=1/[\s^2^(Fo^2^)+(0.0207P)^2^+16.4061P] where P=(Fo^2^+2Fc^2^)/3'
_refine_ls_weighting_scheme calc
_refine_ls_wR_factor_gt 0.0712
_refine_ls_wR_factor_ref 0.0756
_reflns_number_gt 3028
_reflns_number_total 3582
_reflns_threshold_expression >2sigma(I)
_cod_data_source_file JSSC-2015-230-118.cif
_cod_data_source_block complex_2d
_cod_original_cell_volume 3932.7(8)
_cod_database_code 1561791

loop_
_symmetry_equiv_pos_as_xyz
'x, y, z'
'-x, y, -z+1/2'
'x+1/2, y+1/2, z'
'-x+1/2, y+1/2, -z+1/2'
'-x, -y, -z'
'x, -y, z-1/2'
'-x+1/2, -y+1/2, -z'
'x+1/2, -y+1/2, z-1/2'

loop_
_atom_site_label
_atom_site_type_symbol
_atom_site_fract_x
_atom_site_fract_y
_atom_site_fract_z
_atom_site_U_iso_or_equiv
_atom_site_adp_type
_atom_site_occupancy
_atom_site_symmetry_multiplicity
_atom_site_calc_flag
_atom_site_refinement_flags
_atom_site_disorder_assembly
_atom_site_disorder_group
Sn1 Sn 0.07919(3) 0.53789(4) 0.50974(3) 0.02910(15) Uani 1 1 d . . .
S1 S 0.06970(11) 0.64820(17) 0.39664(12) 0.0334(5) Uani 1 1 d . . .
S2 S 0.20305(12) 0.48906(17) 0.62831(13) 0.0381(5) Uani 1 1 d . . .
S3 S -0.00506(12) 0.38551(16) 0.43820(13) 0.0357(5) Uani 1 1 d . . .
Dy1 Dy 0.20495(2) 0.65521(3) 0.40299(2) 0.02507(11) Uani 1 1 d . . .
N1 N 0.1043(4) 0.7551(5) 0.2579(4) 0.0351(16) Uani 1 1 d . . .
H1A H 0.0580 0.7253 0.2352 0.042 Uiso 1 1 calc R . .
H1B H 0.1025 0.8223 0.2742 0.042 Uiso 1 1 calc R . .
N2 N 0.2415(4) 0.6823(5) 0.2896(4) 0.0342(16) Uani 1 1 d . . .
H2 H 0.2274 0.6214 0.2554 0.041 Uiso 1 1 calc R . .
N3 N 0.3452(4) 0.6165(5) 0.4739(4) 0.0389(17) Uani 1 1 d . . .
H3 H 0.3712 0.6746 0.5091 0.047 Uiso 1 1 calc R . .
N4 N 0.2420(4) 0.4653(5) 0.4652(4) 0.0399(17) Uani 1 1 d . . .
H4 H 0.2422 0.4636 0.5174 0.048 Uiso 1 1 calc R . .
N5 N 0.1258(4) 0.5152(5) 0.2794(4) 0.0379(17) Uani 1 1 d . . .
H5A H 0.0766 0.5205 0.2612 0.045 Uiso 1 1 calc R . .
H5B H 0.1264 0.5299 0.2293 0.045 Uiso 1 1 calc R . .
O1 O 0.2399(3) 0.8232(4) 0.4428(3) 0.0279(12) Uani 1 1 d . . .
H1 H 0.2329 0.8768 0.4020 0.033 Uiso 1 1 calc R . .
C1 C 0.1156(5) 0.7587(7) 0.1829(5) 0.044(2) Uani 1 1 d . . .
H1C H 0.0883 0.8192 0.1428 0.053 Uiso 1 1 calc R . .
H1D H 0.0949 0.6947 0.1454 0.053 Uiso 1 1 calc R . .
C2 C 0.1983(5) 0.7675(6) 0.2222(5) 0.041(2) Uani 1 1 d . . .
H2A H 0.2057 0.7634 0.1724 0.050 Uiso 1 1 calc R . .
H2B H 0.2175 0.8358 0.2528 0.050 Uiso 1 1 calc R . .
C3 C 0.3247(5) 0.6921(7) 0.3354(6) 0.047(2) Uani 1 1 d . . .
H3A H 0.3420 0.7615 0.3643 0.057 Uiso 1 1 calc R . .
H3B H 0.3365 0.6851 0.2896 0.057 Uiso 1 1 calc R . .
C4 C 0.3650(5) 0.6086(8) 0.4070(7) 0.055(3) Uani 1 1 d . . .
H4A H 0.3503 0.5392 0.3775 0.066 Uiso 1 1 calc R . .
H4B H 0.4203 0.6164 0.4389 0.066 Uiso 1 1 calc R . .
C5 C 0.3738(5) 0.5284(7) 0.5396(6) 0.057(3) Uani 1 1 d D . .
H5C H 0.3780 0.5502 0.5956 0.068 Uiso 1 1 calc R . .
H5D H 0.4247 0.5078 0.5571 0.068 Uiso 1 1 calc R . .
C6 C 0.3199(5) 0.4365(7) 0.4959(7) 0.059(3) Uani 1 1 d D . .
H6A H 0.3191 0.4116 0.4427 0.070 Uiso 1 1 calc R . .
H6B H 0.3383 0.3788 0.5406 0.070 Uiso 1 1 calc R . .
C7 C 0.1857(6) 0.3861(7) 0.4024(6) 0.061(3) Uani 1 1 d . . .
H7A H 0.2109 0.3174 0.4176 0.073 Uiso 1 1 calc R . .
H7B H 0.1456 0.3819 0.4133 0.073 Uiso 1 1 calc R . .
C8 C 0.1511(7) 0.4062(8) 0.3075(7) 0.094(5) Uani 1 1 d . . .
H8A H 0.1069 0.3596 0.2712 0.112 Uiso 1 1 calc R . .
H8B H 0.1876 0.3886 0.2926 0.112 Uiso 1 1 calc R . .
O2 O 0.0000 0.162(10) 0.2500 0.116(10) Uiso 1 2 d S . .

loop_
_atom_site_aniso_label
_atom_site_aniso_U_11
_atom_site_aniso_U_22
_atom_site_aniso_U_33
_atom_site_aniso_U_23
_atom_site_aniso_U_13
_atom_site_aniso_U_12
Sn1 0.0271(3) 0.0380(3) 0.0222(3) 0.0006(2) 0.0141(2) -0.0091(2)
S1 0.0245(10) 0.0487(12) 0.0264(10) 0.0119(10) 0.0143(8) -0.0011(9)
S2 0.0330(11) 0.0456(12) 0.0305(11) 0.0109(10) 0.0152(9) -0.0049(10)
S3 0.0395(12) 0.0413(12) 0.0322(10) -0.0113(9) 0.0239(10) -0.0154(10)
Dy1 0.0252(2) 0.02865(19) 0.02266(18) -0.00307(16) 0.01444(15) -0.00540(17)
N1 0.039(4) 0.033(4) 0.035(4) -0.003(3) 0.023(3) -0.013(3)
N2 0.044(4) 0.037(4) 0.036(4) -0.018(3) 0.031(3) -0.020(3)
N3 0.032(4) 0.046(4) 0.044(4) -0.007(3) 0.025(3) -0.004(3)
N4 0.038(4) 0.041(4) 0.037(4) -0.003(3) 0.020(3) -0.003(3)
N5 0.040(4) 0.034(4) 0.030(4) -0.004(3) 0.015(3) -0.006(3)
O1 0.030(3) 0.031(3) 0.022(2) 0.001(2) 0.015(2) -0.004(2)
C1 0.054(6) 0.047(5) 0.025(4) -0.002(4) 0.019(4) -0.015(4)
C2 0.058(6) 0.041(5) 0.033(4) -0.003(4) 0.030(4) -0.018(4)
C3 0.040(5) 0.064(6) 0.052(5) -0.014(5) 0.035(5) -0.019(5)
C4 0.043(6) 0.074(7) 0.066(6) -0.025(6) 0.041(5) -0.012(5)
C5 0.038(6) 0.065(7) 0.053(6) 0.002(5) 0.018(5) 0.004(5)
C6 0.053(6) 0.041(5) 0.075(7) 0.006(5) 0.033(6) 0.009(5)
C7 0.073(7) 0.037(5) 0.057(6) -0.002(5) 0.028(6) -0.006(5)
C8 0.123(11) 0.047(6) 0.046(6) -0.001(6) 0.011(7) -0.022(7)

loop_
_atom_type_symbol
_atom_type_description
_atom_type_scat_dispersion_real
_atom_type_scat_dispersion_imag
_atom_type_scat_source
C C 0.0033 0.0016 'International Tables Vol C Tables 4.2.6.8 and 6.1.1.4'
H H 0.0000 0.0000 'International Tables Vol C Tables 4.2.6.8 and 6.1.1.4'
N N 0.0061 0.0033 'International Tables Vol C Tables 4.2.6.8 and 6.1.1.4'
Sn Sn -0.6537 1.4246 'International Tables Vol C Tables 4.2.6.8 and 6.1.1.4'
S S 0.1246 0.1234 'International Tables Vol C Tables 4.2.6.8 and 6.1.1.4'
Dy Dy -0.1892 4.4098 'International Tables Vol C Tables 4.2.6.8 and 6.1.1.4'
O O 0.0106 0.0060 'International Tables Vol C Tables 4.2.6.8 and 6.1.1.4'

loop_
_geom_angle_atom_site_label_1
_geom_angle_atom_site_label_2
_geom_angle_atom_site_label_3
_geom_angle
_geom_angle_site_symmetry_1
_geom_angle_site_symmetry_3
S2 Sn1 S1 115.05(7) . .
S2 Sn1 S3 114.56(8) . 5_566
S1 Sn1 S3 108.79(7) . 5_566
S2 Sn1 S3 111.98(8) . .
S1 Sn1 S3 110.71(7) . .
S3 Sn1 S3 93.79(7) 5_566 .
Sn1 S1 Dy1 113.29(7) . .
Sn1 S3 Sn1 86.21(7) 5_566 .
O1 Dy1 O1 70.05(19) . 7_566
O1 Dy1 N1 77.18(18) . .
O1 Dy1 N1 134.58(18) 7_566 .
O1 Dy1 N3 86.72(19) . .
O1 Dy1 N3 77.21(19) 7_566 .
N1 Dy1 N3 131.9(2) . .
O1 Dy1 N2 85.45(18) . .
O1 Dy1 N2 137.61(18) 7_566 .
N1 Dy1 N2 66.7(2) . .
N3 Dy1 N2 67.0(2) . .
O1 Dy1 N5 150.34(18) . .
O1 Dy1 N5 137.60(18) 7_566 .
N1 Dy1 N5 74.0(2) . .
N3 Dy1 N5 107.5(2) . .
N2 Dy1 N5 77.0(2) . .
O1 Dy1 N4 142.43(18) . .
O1 Dy1 N4 77.42(19) 7_566 .
N1 Dy1 N4 140.4(2) . .
N3 Dy1 N4 67.8(2) . .
N2 Dy1 N4 107.6(2) . .
N5 Dy1 N4 66.7(2) . .
O1 Dy1 S1 101.09(13) . .
O1 Dy1 S1 82.47(12) 7_566 .
N1 Dy1 S1 73.80(14) . .
N3 Dy1 S1 154.27(15) . .
N2 Dy1 S1 137.45(15) . .
N5 Dy1 S1 77.49(16) . .
N4 Dy1 S1 92.59(16) . .
O1 Dy1 Dy1 35.40(12) . 7_566
O1 Dy1 Dy1 34.65(11) 7_566 7_566
N1 Dy1 Dy1 107.36(14) . 7_566
N3 Dy1 Dy1 80.16(15) . 7_566
N2 Dy1 Dy1 114.03(13) . 7_566
N5 Dy1 Dy1 168.73(16) . 7_566
N4 Dy1 Dy1 110.19(14) . 7_566
S1 Dy1 Dy1 92.04(4) . 7_566
C1 N1 Dy1 116.1(5) . .
C1 N1 H1A 108.3 . .
Dy1 N1 H1A 108.3 . .
C1 N1 H1B 108.3 . .
Dy1 N1 H1B 108.3 . .
H1A N1 H1B 107.4 . .
C3 N2 C2 112.3(6) . .
C3 N2 Dy1 113.2(5) . .
C2 N2 Dy1 113.5(5) . .
C3 N2 H2 105.6 . .
C2 N2 H2 105.6 . .
Dy1 N2 H2 105.6 . .
C4 N3 C5 113.7(7) . .
C4 N3 Dy1 114.7(5) . .
C5 N3 Dy1 112.0(5) . .
C4 N3 H3 105.1 . .
C5 N3 H3 105.1 . .
Dy1 N3 H3 105.1 . .
C6 N4 C7 111.8(7) . .
C6 N4 Dy1 113.4(5) . .
C7 N4 Dy1 113.6(5) . .
C6 N4 H4 105.7 . .
C7 N4 H4 105.7 . .
Dy1 N4 H4 105.7 . .
C8 N5 Dy1 115.6(5) . .
C8 N5 H5A 108.4 . .
Dy1 N5 H5A 108.4 . .
C8 N5 H5B 108.4 . .
Dy1 N5 H5B 108.4 . .
H5A N5 H5B 107.4 . .
Dy1 O1 Dy1 109.95(19) . 7_566
Dy1 O1 H1 125.0 . .
Dy1 O1 H1 125.0 7_566 .
N1 C1 C2 110.1(6) . .
N1 C1 H1C 109.6 . .
C2 C1 H1C 109.6 . .
N1 C1 H1D 109.6 . .
C2 C1 H1D 109.6 . .
H1C C1 H1D 108.2 . .
N2 C2 C1 110.4(6) . .
N2 C2 H2A 109.6 . .
C1 C2 H2A 109.6 . .
N2 C2 H2B 109.6 . .
C1 C2 H2B 109.6 . .
H2A C2 H2B 108.1 . .
N2 C3 C4 109.5(7) . .
N2 C3 H3A 109.8 . .
C4 C3 H3A 109.8 . .
N2 C3 H3B 109.8 . .
C4 C3 H3B 109.8 . .
H3A C3 H3B 108.2 . .
N3 C4 C3 109.9(7) . .
N3 C4 H4A 109.7 . .
C3 C4 H4A 109.7 . .
N3 C4 H4B 109.7 . .
C3 C4 H4B 109.7 . .
H4A C4 H4B 108.2 . .
N3 C5 C6 109.7(7) . .
N3 C5 H5C 109.7 . .
C6 C5 H5C 109.7 . .
N3 C5 H5D 109.7 . .
C6 C5 H5D 109.7 . .
H5C C5 H5D 108.2 . .
N4 C6 C5 111.5(7) . .
N4 C6 H6A 109.3 . .
C5 C6 H6A 109.3 . .
N4 C6 H6B 109.3 . .
C5 C6 H6B 109.3 . .
H6A C6 H6B 108.0 . .
C8 C7 N4 114.6(8) . .
C8 C7 H7A 108.6 . .
N4 C7 H7A 108.6 . .
C8 C7 H7B 108.6 . .
N4 C7 H7B 108.6 . .
H7A C7 H7B 107.6 . .
C7 C8 N5 114.4(9) . .
C7 C8 H8A 108.7 . .
N5 C8 H8A 108.7 . .
C7 C8 H8B 108.7 . .
N5 C8 H8B 108.7 . .
H8A C8 H8B 107.6 . .

loop_
_geom_bond_atom_site_label_1
_geom_bond_atom_site_label_2
_geom_bond_distance
_geom_bond_site_symmetry_2
Sn1 S2 2.330(2) .
Sn1 S1 2.3519(19) .
Sn1 S3 2.443(2) 5_566
Sn1 S3 2.447(2) .
S1 Dy1 2.8282(19) .
S3 Sn1 2.443(2) 5_566
Dy1 O1 2.239(5) .
Dy1 O1 2.281(4) 7_566
Dy1 N1 2.548(6) .
Dy1 N3 2.549(6) .
Dy1 N2 2.554(6) .
Dy1 N5 2.562(6) .
Dy1 N4 2.583(7) .
Dy1 Dy1 3.7015(7) 7_566
N1 C1 1.477(9) .
N1 H1A 0.9100 .
N1 H1B 0.9100 .
N2 C3 1.478(10) .
N2 C2 1.478(10) .
N2 H2 0.9200 .
N3 C4 1.468(10) .
N3 C5 1.471(10) .
N3 H3 0.9200 .
N4 C6 1.471(11) .
N4 C7 1.471(10) .
N4 H4 0.9200 .
N5 C8 1.468(12) .
N5 H5A 0.9100 .
N5 H5B 0.9100 .
O1 Dy1 2.281(4) 7_566
O1 H1 0.9400 .
C1 C2 1.486(11) .
C1 H1C 0.9800 .
C1 H1D 0.9800 .
C2 H2A 0.9800 .
C2 H2B 0.9800 .
C3 C4 1.490(12) .
C3 H3A 0.9800 .
C3 H3B 0.9800 .
C4 H4A 0.9800 .
C4 H4B 0.9800 .
C5 C6 1.507(10) .
C5 H5C 0.9800 .
C5 H5D 0.9800 .
C6 H6A 0.9800 .
C6 H6B 0.9800 .
C7 C8 1.414(12) .
C7 H7A 0.9800 .
C7 H7B 0.9800 .
C8 H8A 0.9800 .
C8 H8B 0.9800 .

loop_
_geom_hbond_atom_site_label_D
_geom_hbond_atom_site_label_H
_geom_hbond_atom_site_label_A
_geom_hbond_distance_DH
_geom_hbond_distance_HA
_geom_hbond_distance_DA
_geom_hbond_angle_DHA
_geom_hbond_site_symmetry_A
O1 H1 S2 0.94 2.43 3.242(5) 144.7 7_566
N4 H4 S2 0.92 2.55 3.439(7) 162.0 .
N3 H3 S1 0.92 2.65 3.568(7) 173.4 7_566
N2 H2 S2 0.92 2.44 3.294(6) 155.0 6_565
N1 H1A S1 0.91 2.56 3.391(6) 152.0 2

loop_
_geom_torsion_atom_site_label_1
_geom_torsion_atom_site_label_2
_geom_torsion_atom_site_label_3
_geom_torsion_atom_site_label_4
_geom_torsion
_geom_torsion_site_symmetry_1
_geom_torsion_site_symmetry_2
_geom_torsion_site_symmetry_3
_geom_torsion_site_symmetry_4
S2 Sn1 S1 Dy1 14.99(11) . . . .
S3 Sn1 S1 Dy1 145.06(7) 5_566 . . .
S3 Sn1 S1 Dy1 -113.21(8) . . . .
S2 Sn1 S3 Sn1 118.43(8) . . . 5_566
S1 Sn1 S3 Sn1 -111.72(7) . . . 5_566
S3 Sn1 S3 Sn1 0.0 5_566 . . 5_566
Sn1 S1 Dy1 O1 -114.61(14) . . . .
Sn1 S1 Dy1 O1 -46.73(14) . . . 7_566
Sn1 S1 Dy1 N1 172.40(16) . . . .
Sn1 S1 Dy1 N3 -8.8(4) . . . .
Sn1 S1 Dy1 N2 150.0(2) . . . .
Sn1 S1 Dy1 N5 95.68(16) . . . .
Sn1 S1 Dy1 N4 30.22(16) . . . .
Sn1 S1 Dy1 Dy1 -80.11(8) . . . 7_566
O1 Dy1 N1 C1 100.1(5) . . . .
O1 Dy1 N1 C1 144.4(5) 7_566 . . .
N3 Dy1 N1 C1 26.5(6) . . . .
N2 Dy1 N1 C1 9.5(5) . . . .
N5 Dy1 N1 C1 -72.9(5) . . . .
N4 Dy1 N1 C1 -80.3(6) . . . .
S1 Dy1 N1 C1 -154.2(5) . . . .
Dy1 Dy1 N1 C1 118.8(5) 7_566 . . .
O1 Dy1 N2 C3 70.8(5) . . . .
O1 Dy1 N2 C3 17.3(6) 7_566 . . .
N1 Dy1 N2 C3 148.7(6) . . . .
N3 Dy1 N2 C3 -17.6(5) . . . .
N5 Dy1 N2 C3 -133.3(5) . . . .
N4 Dy1 N2 C3 -73.2(5) . . . .
S1 Dy1 N2 C3 172.2(4) . . . .
Dy1 Dy1 N2 C3 49.3(5) 7_566 . . .
O1 Dy1 N2 C2 -58.8(5) . . . .
O1 Dy1 N2 C2 -112.3(5) 7_566 . . .
N1 Dy1 N2 C2 19.2(4) . . . .
N3 Dy1 N2 C2 -147.2(5) . . . .
N5 Dy1 N2 C2 97.1(5) . . . .
N4 Dy1 N2 C2 157.2(5) . . . .
S1 Dy1 N2 C2 42.6(5) . . . .
Dy1 Dy1 N2 C2 -80.3(5) 7_566 . . .
O1 Dy1 N3 C4 -99.1(6) . . . .
O1 Dy1 N3 C4 -169.4(6) 7_566 . . .
N1 Dy1 N3 C4 -29.6(7) . . . .
N2 Dy1 N3 C4 -12.7(5) . . . .
N5 Dy1 N3 C4 54.3(6) . . . .
N4 Dy1 N3 C4 109.1(6) . . . .
S1 Dy1 N3 C4 151.9(5) . . . .
Dy1 Dy1 N3 C4 -134.2(6) 7_566 . . .
O1 Dy1 N3 C5 129.4(5) . . . .
O1 Dy1 N3 C5 59.1(5) 7_566 . . .
N1 Dy1 N3 C5 -161.1(5) . . . .
N2 Dy1 N3 C5 -144.2(6) . . . .
N5 Dy1 N3 C5 -77.2(6) . . . .
N4 Dy1 N3 C5 -22.4(5) . . . .
S1 Dy1 N3 C5 20.4(8) . . . .
Dy1 Dy1 N3 C5 94.3(5) 7_566 . . .
O1 Dy1 N4 C6 -58.1(7) . . . .
O1 Dy1 N4 C6 -88.4(6) 7_566 . . .
N1 Dy1 N4 C6 122.5(6) . . . .
N3 Dy1 N4 C6 -7.2(5) . . . .
N2 Dy1 N4 C6 47.9(6) . . . .
N5 Dy1 N4 C6 114.7(6) . . . .
S1 Dy1 N4 C6 -170.1(6) . . . .
Dy1 Dy1 N4 C6 -76.9(6) 7_566 . . .
O1 Dy1 N4 C7 172.8(5) . . . .
O1 Dy1 N4 C7 142.5(6) 7_566 . . .
N1 Dy1 N4 C7 -6.6(8) . . . .
N3 Dy1 N4 C7 -136.3(6) . . . .
N2 Dy1 N4 C7 -81.2(6) . . . .
N5 Dy1 N4 C7 -14.4(6) . . . .
S1 Dy1 N4 C7 60.8(6) . . . .
Dy1 Dy1 N4 C7 154.0(6) 7_566 . . .
O1 Dy1 N5 C8 163.2(7) . . . .
O1 Dy1 N5 C8 -42.5(8) 7_566 . . .
N1 Dy1 N5 C8 177.2(8) . . . .
N3 Dy1 N5 C8 47.5(8) . . . .
N2 Dy1 N5 C8 108.0(8) . . . .
N4 Dy1 N5 C8 -7.9(7) . . . .
S1 Dy1 N5 C8 -106.3(7) . . . .
Dy1 Dy1 N5 C8 -84.2(11) 7_566 . . .
O1 Dy1 O1 Dy1 0.0 7_566 . . 7_566
N1 Dy1 O1 Dy1 148.0(2) . . . 7_566
N3 Dy1 O1 Dy1 -77.6(2) . . . 7_566
N2 Dy1 O1 Dy1 -144.8(2) . . . 7_566
N5 Dy1 O1 Dy1 161.8(3) . . . 7_566
N4 Dy1 O1 Dy1 -31.6(4) . . . 7_566
S1 Dy1 O1 Dy1 77.69(18) . . . 7_566
Dy1 N1 C1 C2 -36.6(8) . . . .
C3 N2 C2 C1 -176.0(6) . . . .
Dy1 N2 C2 C1 -46.0(7) . . . .
N1 C1 C2 N2 54.1(9) . . . .
C2 N2 C3 C4 175.9(6) . . . .
Dy1 N2 C3 C4 45.7(8) . . . .
C5 N3 C4 C3 171.9(7) . . . .
Dy1 N3 C4 C3 41.2(8) . . . .
N2 C3 C4 N3 -57.4(9) . . . .
C4 N3 C5 C6 -82.5(9) . . . .
Dy1 N3 C5 C6 49.6(9) . . . .
C7 N4 C6 C5 165.6(8) . . . .
Dy1 N4 C6 C5 35.6(9) . . . .
N3 C5 C6 N4 -57.2(10) . . . .
C6 N4 C7 C8 -92.7(11) . . . .
Dy1 N4 C7 C8 37.1(12) . . . .
N4 C7 C8 N5 -45.6(15) . . . .
Dy1 N5 C8 C7 30.9(13) . . . .
